data_7114173
loop_
_publ_author_name
'Cui, Yong'
'Ngo, Helen L.'
'White, Peter S.'
'Lin, Wenbin'

_publ_section_title
;
 Homochiral 3D lanthanide coordination networks with an unprecedented 4966
 topology
;
_journal_issue 16
_journal_name_full 'Chemical Communications'
_journal_page_first 1666
_journal_paper_doi 10.1039/b204249e
_journal_year 2002
_chemical_formula_sum 'C108 H108 Cl6 Gd2 N6 O22'
_chemical_formula_weight 2369.20
_chemical_name_systematic
; 
? 
;
_space_group_IT_number 20
_symmetry_space_group_name_Hall 'C 2c 2'
_symmetry_space_group_name_H-M 'C 2 2 21'
_atom_sites_solution_hydrogens geom
_atom_sites_solution_primary direct
_atom_sites_solution_secondary difmap
_audit_creation_method SHELXL-97
_cell_angle_alpha 90.00
_cell_angle_beta 90.00
_cell_angle_gamma 90.00
_cell_formula_units_Z 4
_cell_length_a 12.816(3)
_cell_length_b 34.481(7)
_cell_length_c 24.816(5)
_cell_measurement_temperature 293(2)
_cell_volume 10966(4)
_computing_structure_refinement 'SHELXL-97 (Sheldrick, 1997)'
_computing_structure_solution 'SHELXS-97 (Sheldrick, 1990)'
_diffrn_ambient_temperature 293(2)
_diffrn_measured_fraction_theta_full 0.882
_diffrn_measured_fraction_theta_max 0.882
_diffrn_radiation_monochromator graphite
_diffrn_radiation_source 'fine-focus sealed tube'
_diffrn_radiation_type MoK\a
_diffrn_radiation_wavelength 0.71073
_diffrn_reflns_av_R_equivalents 0.0431
_diffrn_reflns_av_sigmaI/netI 0.0375
_diffrn_reflns_limit_h_max 16
_diffrn_reflns_limit_h_min -17
_diffrn_reflns_limit_k_max 44
_diffrn_reflns_limit_k_min -43
_diffrn_reflns_limit_l_max 26
_diffrn_reflns_limit_l_min -26
_diffrn_reflns_number 62539
_diffrn_reflns_theta_full 28.53
_diffrn_reflns_theta_max 28.53
_diffrn_reflns_theta_min 1.18
_exptl_absorpt_coefficient_mu 1.416
_exptl_crystal_density_diffrn 1.435
_exptl_crystal_density_method 'not measured'
_exptl_crystal_F_000 4816
_refine_diff_density_max 0.900
_refine_diff_density_min -1.406
_refine_diff_density_rms 0.132
_refine_ls_abs_structure_details 'Flack H D (1983), Acta Cryst. A39, 876-881'
_refine_ls_abs_structure_Flack -0.003(12)
_refine_ls_extinction_method none
_refine_ls_goodness_of_fit_ref 1.118
_refine_ls_hydrogen_treatment mixed
_refine_ls_matrix_type full
_refine_ls_number_parameters 600
_refine_ls_number_reflns 12076
_refine_ls_number_restraints 39
_refine_ls_restrained_S_all 1.122
_refine_ls_R_factor_all 0.0677
_refine_ls_R_factor_gt 0.0450
_refine_ls_shift/su_max 0.005
_refine_ls_shift/su_mean 0.000
_refine_ls_structure_factor_coef Fsqd
_refine_ls_weighting_details 'calc w=1/[\s^2^(Fo^2^)+(0.0771P)^2^+16.2770P] where P=(Fo^2^+2Fc^2^)/3'
_refine_ls_weighting_scheme calc
_refine_ls_wR_factor_gt 0.1144
_refine_ls_wR_factor_ref 0.1324
_reflns_number_gt 9951
_reflns_number_total 12076
_reflns_threshold_expression >2sigma(I)
_cod_data_source_file b204249e.txt
_cod_data_source_block Compound_1a
_cod_original_cell_volume 10967(4)
_cod_database_code 7114173

loop_
_symmetry_equiv_pos_as_xyz
'x, y, z'
'-x, -y, z+1/2'
'-x, y, -z+1/2'
'x, -y, -z'
'x+1/2, y+1/2, z'
'-x+1/2, -y+1/2, z+1/2'
'-x+1/2, y+1/2, -z+1/2'
'x+1/2, -y+1/2, -z'

loop_
_atom_site_label
_atom_site_type_symbol
_atom_site_fract_x
_atom_site_fract_y
_atom_site_fract_z
_atom_site_U_iso_or_equiv
_atom_site_adp_type
_atom_site_occupancy
_atom_site_symmetry_multiplicity
_atom_site_calc_flag
_atom_site_refinement_flags
Gd Gd 0.65399(2) 0.114963(7) 0.214285(10) 0.03462(8) Uani 1 1 d .
O1 O 0.6832(5) 0.12177(15) 0.11758(17) 0.0690(16) Uani 1 1 d .
O2 O 0.7482(4) 0.16811(13) 0.16739(18) 0.0491(11) Uani 1 1 d .
O3 O 0.7415(4) 0.27317(14) 0.0151(2) 0.0570(12) Uani 1 1 d .
O4 O 1.0260(4) 0.33947(16) -0.1875(2) 0.0646(14) Uani 1 1 d .
O5 O 0.8596(3) 0.34223(13) -0.2149(2) 0.0549(10) Uani 1 1 d .
O6 O 0.9718(4) 0.27093(14) -0.00803(19) 0.0559(12) Uani 1 1 d .
O7 O 0.5152(5) 0.07824(18) 0.1901(2) 0.083(2) Uani 1 1 d .
O8 O 0.3490(5) 0.07038(15) 0.2118(2) 0.0724(14) Uani 1 1 d .
O9 O 0.5200(5) 0.05412(19) -0.0082(2) 0.0809(18) Uani 1 1 d .
O10 O 0.8270(3) 0.11795(15) 0.25345(18) 0.0555(11) Uani 1 1 d .
N1 N 0.7519(7) 0.05522(19) 0.1818(3) 0.084(3) Uani 1 1 d G
C40 C 0.8438(8) 0.0421(3) 0.2053(5) 0.39(3) Uani 1 1 d GU
H40A H 0.8714 0.0549 0.2350 0.470 Uiso 1 1 calc R
C41 C 0.8946(10) 0.0099(4) 0.1842(7) 0.43(3) Uani 1 1 d GU
H41A H 0.9562 0.0011 0.1999 0.512 Uiso 1 1 calc R
C42 C 0.8535(14) -0.0092(3) 0.1397(6) 0.286(18) Uani 1 1 d GU
H42A H 0.8874 -0.0308 0.1257 0.343 Uiso 1 1 calc R
C43 C 0.7615(15) 0.0039(4) 0.1163(5) 0.32(2) Uani 1 1 d GU
H43A H 0.7339 -0.0089 0.0865 0.387 Uiso 1 1 calc R
C44 C 0.7107(11) 0.0361(3) 0.1374(5) 0.59(4) Uani 1 1 d GU
H44A H 0.6491 0.0449 0.1217 0.706 Uiso 1 1 calc R
N2 N 0.9291(5) 0.1467(2) 0.3171(3) 0.0673(17) Uani 1 1 d .
C1 C 0.8186(5) 0.21747(18) -0.0203(3) 0.0433(14) Uani 1 1 d .
C2 C 0.7645(5) 0.23464(18) 0.0214(3) 0.0435(13) Uani 1 1 d .
C3 C 0.7383(5) 0.21365(19) 0.0682(3) 0.0454(14) Uani 1 1 d .
H3A H 0.7043 0.2260 0.0965 0.055 Uiso 1 1 calc R
C4 C 0.7631(5) 0.17475(18) 0.0721(3) 0.0423(13) Uani 1 1 d .
C5 C 0.8182(4) 0.15605(18) 0.0306(2) 0.0418(13) Uani 1 1 d .
C6 C 0.8504(5) 0.11709(17) 0.0347(3) 0.0489(13) Uani 1 1 d .
H6A H 0.8327 0.1027 0.0650 0.059 Uiso 1 1 calc R
C7 C 0.9078(6) 0.10027(19) -0.0059(3) 0.0589(18) Uani 1 1 d .
C8 C 0.9357(6) 0.12101(19) -0.0519(3) 0.0611(18) Uani 1 1 d .
H8A H 0.9746 0.1091 -0.0789 0.073 Uiso 1 1 calc R
C9 C 0.9056(5) 0.15913(19) -0.0572(3) 0.0530(16) Uani 1 1 d .
H9A H 0.9238 0.1728 -0.0881 0.064 Uiso 1 1 calc R
C10 C 0.8469(5) 0.17785(17) -0.0161(2) 0.0456(13) Uani 1 1 d .
C11 C 0.7287(5) 0.1534(2) 0.1222(2) 0.0469(14) Uani 1 1 d .
C12 C 0.6878(6) 0.2934(2) 0.0574(3) 0.0598(18) Uani 1 1 d .
H12A H 0.7225 0.2893 0.0916 0.072 Uiso 1 1 calc R
H12B H 0.6164 0.2842 0.0603 0.072 Uiso 1 1 calc R
C13 C 0.6894(7) 0.3363(2) 0.0424(5) 0.082(3) Uani 1 1 d .
H13A H 0.6540 0.3510 0.0697 0.123 Uiso 1 1 calc R
H13B H 0.6549 0.3399 0.0084 0.123 Uiso 1 1 calc R
H13C H 0.7604 0.3450 0.0397 0.123 Uiso 1 1 calc R
C14 C 0.8514(5) 0.24206(16) -0.0672(2) 0.0431(12) Uani 1 1 d .
C15 C 0.9268(5) 0.27025(19) -0.0584(3) 0.0443(13) Uani 1 1 d .
C16 C 0.9537(5) 0.29678(17) -0.0991(3) 0.0445(13) Uani 1 1 d .
H16A H 1.0050 0.3152 -0.0923 0.053 Uiso 1 1 calc R
C17 C 0.9066(4) 0.29619(17) -0.1479(3) 0.0412(13) Uani 1 1 d .
C18 C 0.8309(5) 0.26710(17) -0.1603(2) 0.0429(13) Uani 1 1 d .
C19 C 0.7811(5) 0.26349(19) -0.2124(3) 0.0515(14) Uani 1 1 d .
H19A H 0.7980 0.2805 -0.2401 0.062 Uiso 1 1 calc R
C20 C 0.7094(6) 0.2350(2) -0.2205(3) 0.0575(16) Uani 1 1 d .
C21 C 0.6810(6) 0.2086(2) -0.1800(3) 0.0603(18) Uani 1 1 d .
H21A H 0.6293 0.1902 -0.1863 0.072 Uiso 1 1 calc R
C22 C 0.7298(6) 0.2102(2) -0.1317(3) 0.0552(16) Uani 1 1 d .
H22A H 0.7143 0.1914 -0.1061 0.066 Uiso 1 1 calc R
C23 C 0.8047(4) 0.23974(17) -0.1184(2) 0.0407(12) Uani 1 1 d .
C24 C 0.9337(6) 0.32812(19) -0.1875(3) 0.0489(15) Uani 1 1 d .
C25 C 0.9951(6) 0.3085(2) 0.0142(3) 0.063(2) Uani 1 1 d .
H25A H 0.9478 0.3278 -0.0004 0.076 Uiso 1 1 calc R
H25B H 1.0660 0.3160 0.0053 0.076 Uiso 1 1 calc R
C26 C 0.9823(7) 0.3057(3) 0.0741(4) 0.085(3) Uani 1 1 d .
H26A H 0.9972 0.3304 0.0902 0.128 Uiso 1 1 calc R
H26B H 1.0297 0.2866 0.0881 0.128 Uiso 1 1 calc R
H26C H 0.9120 0.2983 0.0824 0.128 Uiso 1 1 calc R
C27 C 0.3982(6) 0.0101(3) 0.0267(3) 0.068(2) Uani 1 1 d .
C28 C 0.4624(6) 0.0411(2) 0.0351(3) 0.0611(19) Uani 1 1 d .
C29 C 0.4687(6) 0.0588(2) 0.0860(3) 0.0553(17) Uani 1 1 d .
H29A H 0.5131 0.0798 0.0912 0.066 Uiso 1 1 calc R
C30 C 0.4093(5) 0.04529(18) 0.1283(3) 0.0503(16) Uani 1 1 d .
C31 C 0.3389(6) 0.0144(2) 0.1206(3) 0.0621(18) Uani 1 1 d .
C32 C 0.2759(7) -0.0009(3) 0.1623(4) 0.084(3) Uani 1 1 d .
H32A H 0.2781 0.0096 0.1968 0.101 Uiso 1 1 calc R
C33 C 0.2127(12) -0.0309(5) 0.1512(6) 0.156(7) Uani 1 1 d .
C34 C 0.2072(11) -0.0495(5) 0.1015(6) 0.145(6) Uani 1 1 d .
H34A H 0.1643 -0.0709 0.0965 0.174 Uiso 1 1 calc R
C35 C 0.2662(9) -0.0354(4) 0.0607(5) 0.119(5) Uani 1 1 d .
H35A H 0.2607 -0.0467 0.0268 0.142 Uiso 1 1 calc R
C36 C 0.3370(6) -0.0036(2) 0.0682(4) 0.070(2) Uani 1 1 d .
C37 C 0.4250(7) 0.0659(2) 0.1811(3) 0.0538(17) Uani 1 1 d .
C38 C 0.5840(9) 0.0865(3) -0.0037(4) 0.091(3) Uani 1 1 d .
H38A H 0.6392 0.0813 0.0221 0.109 Uiso 1 1 calc R
H38B H 0.5436 0.1083 0.0094 0.109 Uiso 1 1 calc R
C39 C 0.6288(10) 0.0959(4) -0.0552(4) 0.115(4) Uani 1 1 d .
H39A H 0.6726 0.1183 -0.0517 0.172 Uiso 1 1 calc R
H39B H 0.5741 0.1012 -0.0806 0.172 Uiso 1 1 calc R
H39C H 0.6697 0.0744 -0.0678 0.172 Uiso 1 1 calc R
C45 C 0.8679(5) 0.1461(3) 0.2732(3) 0.062(2) Uani 1 1 d .
H45A H 0.8559 0.1697 0.2563 0.075 Uiso 1 1 calc R
C46 C 0.9567(9) 0.1100(3) 0.3404(5) 0.106(4) Uani 1 1 d .
H46A H 1.0212 0.1128 0.3604 0.127 Uiso 1 1 calc R
H46B H 0.9686 0.0913 0.3118 0.127 Uiso 1 1 calc R
C47 C 0.8719(13) 0.0944(4) 0.3781(6) 0.145(6) Uani 1 1 d .
H47A H 0.8939 0.0700 0.3929 0.218 Uiso 1 1 calc R
H47B H 0.8083 0.0909 0.3583 0.218 Uiso 1 1 calc R
H47C H 0.8605 0.1126 0.4068 0.218 Uiso 1 1 calc R
C48 C 0.9768(7) 0.1818(3) 0.3391(5) 0.093(3) Uani 1 1 d .
H48A H 0.9583 0.2037 0.3165 0.112 Uiso 1 1 calc R
H48B H 1.0521 0.1790 0.3382 0.112 Uiso 1 1 calc R
C49 C 0.9424(10) 0.1898(4) 0.3962(5) 0.124(5) Uani 1 1 d .
H49A H 0.9754 0.2130 0.4090 0.185 Uiso 1 1 calc R
H49B H 0.9620 0.1684 0.4188 0.185 Uiso 1 1 calc R
H49C H 0.8680 0.1929 0.3972 0.185 Uiso 1 1 calc R
Cl1 Cl 0.9519(2) 0.05229(6) -0.00022(11) 0.0860(7) Uani 1 1 d .
Cl2 Cl 0.64848(18) 0.23178(7) -0.28393(8) 0.0786(5) Uani 1 1 d .
Cl3 Cl 0.1352(4) -0.05077(17) 0.2035(2) 0.196(2) Uani 1 1 d .
N3 N 0.5000 -0.0787(17) 0.2500 0.366(11) Uiso 1 2 d SD
C50 C 0.5000 -0.0378(17) 0.2500 0.366(11) Uiso 1 2 d SD
C51 C 0.415(3) -0.0999(11) 0.2203(17) 0.366(11) Uiso 1 1 d D
C52 C 0.497(3) -0.1199(12) 0.1847(16) 0.366(11) Uiso 1 1 d D
O11 O 0.443(4) -0.0281(15) 0.2905(17) 0.366(11) Uiso 0.50 1 d PD
N4 N 0.0000 -0.1572(15) 0.2500 0.326(10) Uiso 1 2 d SD
C53 C 0.085(3) -0.1397(16) 0.285(2) 0.326(10) Uiso 0.50 1 d PD
O12 O 0.066(4) -0.1082(13) 0.311(2) 0.326(10) Uiso 0.50 1 d PD
C54 C -0.070(3) -0.1643(10) 0.2988(12) 0.326(10) Uiso 1 1 d D
C55 C -0.056(3) -0.2084(10) 0.2981(15) 0.326(10) Uiso 1 1 d D

loop_
_atom_site_aniso_label
_atom_site_aniso_U_11
_atom_site_aniso_U_22
_atom_site_aniso_U_33
_atom_site_aniso_U_23
_atom_site_aniso_U_13
_atom_site_aniso_U_12
Gd 0.04619(13) 0.03889(12) 0.01877(13) 0.00206(11) -0.00131(10) -0.00205(12)
O1 0.113(4) 0.069(3) 0.025(2) -0.001(2) 0.014(2) -0.046(3)
O2 0.059(3) 0.058(3) 0.031(3) 0.002(2) -0.0048(19) -0.020(2)
O3 0.065(3) 0.052(3) 0.053(3) 0.008(2) 0.018(2) 0.008(2)
O4 0.050(3) 0.080(3) 0.064(3) 0.028(3) 0.007(2) -0.016(2)
O5 0.060(3) 0.063(2) 0.041(2) 0.025(2) -0.001(2) 0.006(2)
O6 0.065(3) 0.061(3) 0.041(3) 0.011(2) -0.011(2) -0.012(2)
O7 0.120(5) 0.089(4) 0.039(3) 0.010(3) -0.024(3) -0.066(4)
O8 0.107(4) 0.070(3) 0.040(3) -0.023(3) -0.010(4) 0.004(3)
O9 0.084(4) 0.105(4) 0.054(4) -0.037(3) 0.011(3) -0.023(3)
O10 0.045(2) 0.078(3) 0.043(3) 0.005(3) -0.0045(17) 0.014(3)
N1 0.138(8) 0.070(4) 0.045(4) -0.018(3) 0.011(4) 0.003(5)
C40 0.41(4) 0.083(9) 0.69(6) 0.058(19) 0.44(4) 0.098(16)
C41 0.70(8) 0.19(3) 0.39(5) 0.02(3) 0.07(6) -0.14(4)
C42 0.46(5) 0.24(3) 0.151(19) -0.07(2) 0.07(3) 0.01(3)
C43 0.39(4) 0.091(11) 0.49(5) -0.059(19) 0.13(3) 0.119(19)
C44 0.30(4) 0.77(8) 0.70(8) 0.25(6) 0.13(5) 0.32(5)
N2 0.057(4) 0.085(5) 0.059(4) 0.002(3) -0.016(3) 0.004(3)
C1 0.047(3) 0.047(3) 0.036(3) 0.008(3) 0.005(2) -0.003(2)
C2 0.043(3) 0.047(3) 0.040(4) 0.007(3) 0.005(2) 0.001(2)
C3 0.048(3) 0.055(4) 0.034(3) 0.003(3) 0.006(3) -0.001(3)
C4 0.042(3) 0.053(3) 0.032(3) 0.008(3) -0.002(2) -0.011(2)
C5 0.042(3) 0.049(3) 0.035(3) 0.009(3) 0.000(2) -0.005(2)
C6 0.053(3) 0.044(3) 0.050(3) 0.014(3) -0.006(3) -0.005(3)
C7 0.058(4) 0.044(3) 0.075(5) 0.007(3) 0.000(4) 0.006(3)
C8 0.065(4) 0.048(4) 0.071(5) -0.004(3) 0.020(3) 0.005(3)
C9 0.059(4) 0.051(4) 0.049(4) 0.005(3) 0.014(3) 0.002(3)
C10 0.047(3) 0.053(3) 0.037(3) 0.011(2) 0.004(3) -0.004(3)
C11 0.055(4) 0.057(4) 0.028(3) 0.007(3) 0.004(2) -0.007(3)
C12 0.055(4) 0.054(4) 0.070(5) -0.002(3) 0.014(3) 0.004(3)
C13 0.077(6) 0.056(4) 0.114(8) -0.005(5) 0.004(5) 0.010(4)
C14 0.042(3) 0.045(3) 0.043(3) 0.009(2) 0.008(3) -0.002(3)
C15 0.042(3) 0.053(3) 0.037(4) 0.009(3) 0.000(2) 0.000(2)
C16 0.042(3) 0.048(3) 0.043(4) 0.004(3) 0.006(3) -0.002(2)
C17 0.037(3) 0.049(3) 0.038(3) 0.010(3) 0.010(2) 0.002(2)
C18 0.045(3) 0.051(3) 0.033(3) 0.008(2) 0.008(2) 0.001(3)
C19 0.054(3) 0.066(4) 0.035(3) 0.000(3) 0.006(3) 0.003(3)
C20 0.062(4) 0.072(4) 0.038(4) -0.002(3) -0.001(3) -0.004(3)
C21 0.071(5) 0.064(4) 0.046(4) 0.000(3) 0.002(3) -0.012(3)
C22 0.058(4) 0.060(4) 0.048(4) 0.003(3) 0.009(3) -0.012(3)
C23 0.042(3) 0.044(3) 0.036(3) 0.000(2) 0.008(2) 0.000(2)
C24 0.060(4) 0.050(3) 0.037(4) 0.006(3) 0.011(3) 0.000(3)
C25 0.064(4) 0.080(5) 0.046(5) -0.004(4) -0.009(3) -0.003(4)
C26 0.067(5) 0.136(9) 0.054(5) -0.011(5) -0.012(4) -0.001(5)
C27 0.052(4) 0.082(5) 0.070(5) -0.048(4) -0.001(4) -0.001(4)
C28 0.054(4) 0.086(5) 0.043(4) -0.032(4) 0.004(3) -0.009(4)
C29 0.059(4) 0.057(4) 0.050(4) -0.020(3) 0.005(3) -0.011(3)
C30 0.056(4) 0.046(3) 0.049(4) -0.023(3) -0.002(3) -0.001(3)
C31 0.051(4) 0.069(4) 0.066(5) -0.033(3) 0.010(4) -0.008(3)
C32 0.073(5) 0.095(6) 0.084(7) -0.027(5) 0.023(5) -0.023(5)
C33 0.140(11) 0.204(15) 0.123(11) -0.064(10) 0.067(9) -0.117(11)
C34 0.117(10) 0.184(14) 0.133(12) -0.058(11) 0.012(9) -0.096(10)
C35 0.101(8) 0.134(10) 0.122(10) -0.070(8) 0.023(7) -0.061(8)
C36 0.058(4) 0.075(5) 0.078(5) -0.044(4) 0.011(4) -0.017(4)
C37 0.082(5) 0.048(4) 0.031(4) -0.011(3) -0.011(3) -0.005(3)
C38 0.108(7) 0.101(7) 0.063(6) -0.002(5) -0.008(5) -0.035(6)
C39 0.110(9) 0.175(12) 0.060(7) 0.009(7) -0.004(6) -0.017(8)
C45 0.051(4) 0.085(5) 0.051(5) 0.015(4) -0.006(3) -0.010(3)
C46 0.118(8) 0.094(7) 0.105(8) 0.000(6) -0.078(7) 0.010(6)
C47 0.172(15) 0.135(11) 0.129(12) 0.051(9) -0.070(11) -0.055(10)
C48 0.055(5) 0.114(8) 0.110(9) 0.005(6) -0.028(5) -0.006(5)
C49 0.108(9) 0.144(11) 0.120(10) -0.057(8) -0.050(8) 0.045(8)
Cl1 0.1143(18) 0.0458(9) 0.0981(17) 0.0044(10) 0.0118(15) 0.0161(11)
Cl2 0.0892(13) 0.1002(14) 0.0464(10) -0.0011(10) -0.0157(12) -0.0210(12)
Cl3 0.184(4) 0.233(5) 0.169(4) -0.026(4) 0.063(3) -0.130(4)

loop_
_atom_type_symbol
_atom_type_description
_atom_type_scat_dispersion_real
_atom_type_scat_dispersion_imag
_atom_type_scat_source
Gd Gd -0.1653 3.9035 'International Tables Vol C Tables 4.2.6.8 and 6.1.1.4'
C C 0.0033 0.0016 'International Tables Vol C Tables 4.2.6.8 and 6.1.1.4'
H H 0.0000 0.0000 'International Tables Vol C Tables 4.2.6.8 and 6.1.1.4'
Cl Cl 0.1484 0.1585 'International Tables Vol C Tables 4.2.6.8 and 6.1.1.4'
O O 0.0106 0.0060 'International Tables Vol C Tables 4.2.6.8 and 6.1.1.4'
N N 0.0061 0.0033 'International Tables Vol C Tables 4.2.6.8 and 6.1.1.4'

loop_
_geom_angle_atom_site_label_1
_geom_angle_atom_site_label_2
_geom_angle_atom_site_label_3
_geom_angle
_geom_angle_site_symmetry_1
_geom_angle_site_symmetry_3
O7 Gd O5 120.1(2) . 6_655
O7 Gd O4 75.7(2) . 8_455
O5 Gd O4 74.69(19) 6_655 8_455
O7 Gd O8 80.3(2) . 3_655
O5 Gd O8 79.93(18) 6_655 3_655
O4 Gd O8 129.1(2) 8_455 3_655
O7 Gd O10 148.1(2) . .
O5 Gd O10 74.68(16) 6_655 .
O4 Gd O10 135.93(19) 8_455 .
O8 Gd O10 74.60(19) 3_655 .
O7 Gd O1 85.05(18) . .
O5 Gd O1 134.51(18) 6_655 .
O4 Gd O1 76.5(2) 8_455 .
O8 Gd O1 144.88(19) 3_655 .
O10 Gd O1 104.48(17) . .
O7 Gd O2 132.08(17) . .
O5 Gd O2 85.50(17) 6_655 .
O4 Gd O2 73.47(18) 8_455 .
O8 Gd O2 147.21(18) 3_655 .
O10 Gd O2 73.26(16) . .
O1 Gd O2 52.68(15) . .
O7 Gd N1 81.4(3) . .
O5 Gd N1 143.0(2) 6_655 .
O4 Gd N1 142.3(3) 8_455 .
O8 Gd N1 74.4(2) 3_655 .
O10 Gd N1 73.2(2) . .
O1 Gd N1 72.0(2) . .
O2 Gd N1 102.1(2) . .
O7 Gd C11 108.41(19) . .
O5 Gd C11 110.18(19) 6_655 .
O4 Gd C11 72.26(19) 8_455 .
O8 Gd C11 158.7(2) 3_655 .
O10 Gd C11 89.68(17) . .
O1 Gd C11 26.15(17) . .
O2 Gd C11 26.56(17) . .
N1 Gd C11 87.5(2) . .
C11 O1 Gd 93.8(4) . .
C11 O2 Gd 91.3(4) . .
C2 O3 C12 119.4(5) . .
C24 O4 Gd 150.1(5) . 8
C24 O5 Gd 135.5(4) . 6_654
C15 O6 C25 116.7(5) . .
C37 O7 Gd 164.2(6) . .
C37 O8 Gd 124.0(5) . 3_655
C28 O9 C38 121.1(6) . .
C45 O10 Gd 126.5(5) . .
C40 N1 C44 120.0 . .
C40 N1 Gd 123.3(5) . .
C44 N1 Gd 116.7(5) . .
N1 C40 C41 120.0 . .
C42 C41 C40 120.0 . .
C43 C42 C41 120.0 . .
C42 C43 C44 120.0 . .
C43 C44 N1 120.0 . .
C45 N2 C46 117.2(7) . .
C45 N2 C48 124.1(8) . .
C46 N2 C48 118.4(7) . .
C2 C1 C10 119.1(5) . .
C2 C1 C14 118.7(5) . .
C10 C1 C14 122.0(5) . .
O3 C2 C1 116.0(5) . .
O3 C2 C3 122.8(6) . .
C1 C2 C3 121.2(6) . .
C4 C3 C2 120.1(6) . .
C3 C4 C5 120.7(6) . .
C3 C4 C11 117.6(6) . .
C5 C4 C11 121.7(6) . .
C4 C5 C6 122.1(5) . .
C4 C5 C10 118.8(6) . .
C6 C5 C10 119.0(6) . .
C7 C6 C5 120.4(6) . .
C6 C7 C8 121.3(6) . .
C6 C7 Cl1 120.8(6) . .
C8 C7 Cl1 117.9(6) . .
C9 C8 C7 119.8(6) . .
C8 C9 C10 120.8(6) . .
C1 C10 C9 121.3(5) . .
C1 C10 C5 120.1(6) . .
C9 C10 C5 118.6(6) . .
O1 C11 O2 122.0(5) . .
O1 C11 C4 119.3(6) . .
O2 C11 C4 118.6(6) . .
O1 C11 Gd 60.1(3) . .
O2 C11 Gd 62.1(3) . .
C4 C11 Gd 177.0(5) . .
O3 C12 C13 106.7(7) . .
C15 C14 C23 118.6(5) . .
C15 C14 C1 118.0(6) . .
C23 C14 C1 123.3(5) . .
O6 C15 C14 116.5(5) . .
O6 C15 C16 122.6(6) . .
C14 C15 C16 120.9(6) . .
C17 C16 C15 121.6(6) . .
C16 C17 C18 120.4(5) . .
C16 C17 C24 117.9(6) . .
C18 C17 C24 121.7(6) . .
C17 C18 C23 117.4(5) . .
C17 C18 C19 123.5(5) . .
C23 C18 C19 119.0(6) . .
C20 C19 C18 119.5(6) . .
C19 C20 C21 122.5(7) . .
C19 C20 Cl2 118.5(6) . .
C21 C20 Cl2 119.0(6) . .
C22 C21 C20 119.2(7) . .
C21 C22 C23 122.7(7) . .
C14 C23 C22 122.1(6) . .
C14 C23 C18 121.0(5) . .
C22 C23 C18 116.9(6) . .
O4 C24 O5 126.3(6) . .
O4 C24 C17 116.5(6) . .
O5 C24 C17 117.1(6) . .
O6 C25 C26 107.4(7) . .
C28 C27 C36 120.0(6) . .
C28 C27 C27 119.9(9) . 4
C36 C27 C27 120.0(8) . 4
C27 C28 O9 117.4(6) . .
C27 C28 C29 120.7(7) . .
O9 C28 C29 121.8(6) . .
C30 C29 C28 120.4(6) . .
C29 C30 C31 120.5(6) . .
C29 C30 C37 115.4(6) . .
C31 C30 C37 124.1(7) . .
C30 C31 C32 123.3(7) . .
C30 C31 C36 117.3(7) . .
C32 C31 C36 119.2(7) . .
C33 C32 C31 118.8(10) . .
C32 C33 C34 124.6(11) . .
C32 C33 Cl3 118.9(10) . .
C34 C33 Cl3 116.3(9) . .
C35 C34 C33 118.0(10) . .
C34 C35 C36 122.0(10) . .
C27 C36 C35 121.7(8) . .
C27 C36 C31 121.0(6) . .
C35 C36 C31 117.2(8) . .
O8 C37 O7 124.9(6) . .
O8 C37 C30 119.1(7) . .
O7 C37 C30 116.1(7) . .
O9 C38 C39 110.2(9) . .
O10 C45 N2 126.6(8) . .
N2 C46 C47 112.4(10) . .
N2 C48 C49 112.3(10) . .
C50 N3 C51 119(3) . .
C50 N3 C51 119(3) . 3_655
C51 N3 C51 122(6) . 3_655
O11 C50 O11 150(8) 3_655 .
O11 C50 N3 105(4) 3_655 .
O11 C50 N3 105(4) . .
N3 C51 C52 90(3) . .
C53 N4 C53 133(7) 3 .
C53 N4 C54 95.3(19) 3 .
C53 N4 C54 92.0(13) . .
C53 N4 C54 92.0(13) 3 3
C53 N4 C54 95.3(19) . 3
C54 N4 C54 162(5) . 3
O12 C53 N4 119(5) . .
N4 C54 C55 95(3) . .

loop_
_geom_bond_atom_site_label_1
_geom_bond_atom_site_label_2
_geom_bond_distance
_geom_bond_site_symmetry_2
Gd O7 2.264(5) .
Gd O5 2.302(4) 6_655
Gd O4 2.366(5) 8_455
Gd O8 2.394(5) 3_655
Gd O10 2.423(4) .
Gd O1 2.440(4) .
Gd O2 2.484(4) .
Gd N1 2.543(6) .
Gd C11 2.810(6) .
O1 C11 1.241(8) .
O2 C11 1.257(8) .
O3 C2 1.370(8) .
O3 C12 1.436(9) .
O4 C24 1.246(8) .
O4 Gd 2.366(5) 8
O5 C24 1.264(8) .
O5 Gd 2.302(4) 6_654
O6 C15 1.377(8) .
O6 C25 1.439(9) .
O7 C37 1.252(9) .
O8 C37 1.246(10) .
O8 Gd 2.394(5) 3_655
O9 C28 1.378(10) .
O9 C38 1.390(11) .
O10 C45 1.207(9) .
N1 C40 1.3900 .
N1 C44 1.3900 .
C40 C41 1.3900 .
C41 C42 1.3900 .
C42 C43 1.3900 .
C43 C44 1.3900 .
N2 C45 1.341(9) .
N2 C46 1.438(12) .
N2 C48 1.461(12) .
C1 C2 1.380(9) .
C1 C10 1.417(8) .
C1 C14 1.500(8) .
C2 C3 1.409(9) .
C3 C4 1.382(9) .
C4 C5 1.406(9) .
C4 C11 1.512(8) .
C5 C6 1.409(9) .
C5 C10 1.429(8) .
C6 C7 1.375(10) .
C7 C8 1.394(11) .
C7 Cl1 1.754(7) .
C8 C9 1.376(10) .
C9 C10 1.422(9) .
C12 C13 1.524(11) .
C14 C15 1.387(9) .
C14 C23 1.407(9) .
C15 C16 1.406(8) .
C16 C17 1.354(9) .
C17 C18 1.430(9) .
C17 C24 1.516(8) .
C18 C23 1.444(8) .
C18 C19 1.446(9) .
C19 C20 1.362(10) .
C20 C21 1.404(10) .
C20 Cl2 1.759(7) .
C21 C22 1.354(10) .
C22 C23 1.439(9) .
C25 C26 1.499(12) .
C27 C28 1.364(10) .
C27 C36 1.378(12) .
C27 C27 1.499(14) 4
C28 C29 1.407(9) .
C29 C30 1.377(10) .
C30 C31 1.408(9) .
C30 C37 1.505(9) .
C31 C32 1.415(12) .
C31 C36 1.442(10) .
C32 C33 1.343(14) .
C33 C34 1.389(18) .
C33 Cl3 1.773(12) .
C34 C35 1.354(18) .
C35 C36 1.435(12) .
C38 C39 1.439(14) .
C46 C47 1.530(18) .
C48 C49 1.510(16) .
N3 C50 1.41(2) .
N3 C51 1.505(19) .
N3 C51 1.505(19) 3_655
C50 O11 1.289(19) 3_655
C50 O11 1.289(19) .
C51 C52 1.530(19) .
N4 C53 1.519(19) 3
N4 C53 1.519(19) .
N4 C54 1.528(18) .
N4 C54 1.528(18) 3
C53 O12 1.29(2) .
C54 C55 1.534(19) .
